data_1541720
loop_
_publ_author_name
'Nuber, B.'
'Schmetzer, K.'

_publ_section_title
;
 Structural refinement of tsilaisite (manganese tourmaline)
;
_journal_name_full
;
Neues Jahrbuch fuer Mineralogie. Monatshefte (Band=Jahr) (1950-)
;
_journal_page_first 301
_journal_page_last 304
_journal_volume 1984
_journal_year 1984
_chemical_formula_sum 'Al7.7 B3 H2.9 Li0.4 Mn0.9 Na0.89 O31 Si6'
_chemical_name_systematic
;
Na0.89 (Li0.4 Mn.9 Al1.7) Al6 (B O3)3 (Si6 O18) O1.1 (O H)2.9
;
_space_group_IT_number 160
_symmetry_space_group_name_Hall 'R 3 -2"'
_symmetry_space_group_name_H-M 'R 3 m :H'
_cell_angle_alpha 90
_cell_angle_beta 90
_cell_angle_gamma 120
_cell_formula_units_Z 3
_cell_length_a 15.916
_cell_length_b 15.916
_cell_length_c 7.13
_cell_volume 1564.185
_citation_journal_id_ASTM NJMMAW
_cod_data_source_file Nuber_NJMMAW_1984_1822.cif
_cod_data_source_block H2.9Al7.7B3Li0.4Mn0.9Na0.89O31Si6
_cod_original_formula_sum 'H2.9 Al7.7 B3 Li0.4 Mn0.9 Na0.89 O31 Si6'
_cod_database_code 1541720

loop_
_symmetry_equiv_pos_as_xyz
x,y,z
-y,x-y,z
-x+y,-x,z
-y,-x,z
x,x-y,z
-x+y,y,z
x+2/3,y+1/3,z+1/3
-y+2/3,x-y+1/3,z+1/3
-x+y+2/3,-x+1/3,z+1/3
-y+2/3,-x+1/3,z+1/3
x+2/3,x-y+1/3,z+1/3
-x+y+2/3,y+1/3,z+1/3
x+1/3,y+2/3,z+2/3
-y+1/3,x-y+2/3,z+2/3
-x+y+1/3,-x+2/3,z+2/3
-y+1/3,-x+2/3,z+2/3
x+1/3,x-y+2/3,z+2/3
-x+y+1/3,y+2/3,z+2/3

loop_
_atom_site_label
_atom_site_type_symbol
_atom_site_fract_x
_atom_site_fract_y
_atom_site_fract_z
_atom_site_occupancy
_atom_site_U_iso_or_equiv
B1 B+3 -0.1096 0.1096 0.6323 1 0.0
O1 O-2 0 0 0.3034 1 0.0
O4 O-2 -0.0933 0.0933 0.0157 1 0.0
Al2 Al+3 0.261 0.2978 0.4746 0.997 0.0
Na1 Na+1 0 0 0.8548 0.89 0.0
O6 O-2 0.1872 0.1972 0.3108 1 0.0
O7 O-2 0.2859 0.2857 0.0058 1 0.0
O3 O-2 0.1343 -0.1343 0.577 1 0.0
O5 O-2 0.0933 -0.0933 -0.0066 1 0.0
Si1 Si+4 0.19 0.1919 0.0863 1 0.0
Al1 Al+3 0.0617 -0.0617 0.4604 0.5667 0.0
Mn1 Mn+2 0.0617 -0.0617 0.4604 0.3 0.0
Li1 Li+1 0.0617 -0.0617 0.4604 0.1333 0.0
O8 O-2 0.2706 0.2096 0.645 1 0.0
O2 O-2 -0.0611 0.0611 0.6038 1 0.0
